data_1564849
loop_
_publ_author_name
'Toikka, Yulia N.'
'Spiridonova, Dar&#x2019;ya V.'
'Novikov, Alexander S.'
'Bokach, Nadezhda A.'

_publ_section_title
;
 Copper(II) Prevents the Saccarine-Dialkylcyanamide Coupling by Forming
 Mononuclear (Saccharinate)(Dialkylcyanamide)copper(II) Complexes
;
_journal_issue 9
_journal_name_full Inorganics
_journal_page_first 69
_journal_paper_doi 10.3390/inorganics9090069
_journal_volume 9
_journal_year 2021
_chemical_formula_moiety 'C18 H16 Cu N2 O7 S2, C4 H8 O'
_chemical_formula_sum 'C22 H24 Cu N2 O8 S2'
_chemical_formula_weight 572.09
_space_group_crystal_system monoclinic
_space_group_IT_number 15
_space_group_name_Hall '-I 2ya'
_space_group_name_H-M_alt 'I 1 2/a 1'
_atom_sites_solution_hydrogens geom
_atom_sites_solution_primary dual
_audit_creation_date 2021-02-02
_audit_creation_method
;
Olex2 1.2
(compiled 2018.05.29 svn.r3508 for OlexSys, GUI svn.r5506)
;
_cell_angle_alpha 90
_cell_angle_beta 98.7190(10)
_cell_angle_gamma 90
_cell_formula_units_Z 8
_cell_length_a 11.51090(10)
_cell_length_b 21.0713(2)
_cell_length_c 20.3473(3)
_cell_measurement_reflns_used 23565
_cell_measurement_temperature 100(2)
_cell_measurement_theta_max 76.7550
_cell_measurement_theta_min 2.9260
_cell_volume 4878.20(10)
_computing_cell_refinement 'CrysAlisPro 1.171.40.71a (Rigaku OD, 2020)'
_computing_data_collection 'CrysAlisPro 1.171.40.71a (Rigaku OD, 2020)'
_computing_data_reduction 'CrysAlisPro 1.171.40.71a (Rigaku OD, 2020)'
_computing_molecular_graphics 'Olex2 (Dolomanov et al., 2009)'
_computing_publication_material 'Olex2 (Dolomanov et al., 2009)'
_computing_structure_refinement 'ShelXL (Sheldrick, 2015)'
_computing_structure_solution 'ShelXT (Sheldrick, 2015)'
_diffrn_ambient_environment N~2~
_diffrn_ambient_temperature 100(2)
_diffrn_detector 'Hybrid Pixel Array Detector'
_diffrn_detector_area_resol_mean 10.0000
_diffrn_detector_type HyPix
_diffrn_measured_fraction_theta_full 1.000
_diffrn_measured_fraction_theta_max 1.000
_diffrn_measurement_details
;
List of Runs (angles in degrees, time in seconds):

  # Type    Start    End  Width  t~exp~   \w     \q     \k     \f   Frames
--------------------------------------------------------------------------
  1  \w    -49.00  24.00   0.50    0.90    --  -47.20  44.00  77.00  146
  2  \w     82.00 108.00   0.50    0.90    --   47.20  44.00  77.00   52
  3  \w    101.00 127.00   0.50    2.40    --  107.75  44.00  77.00   52
  4  \w     77.00 119.00   0.50    0.90    --   47.20 125.00 -60.00   84
  5  \w     95.00 123.00   0.50    2.40    --  107.75 125.00 -90.00   56
  6  \w    100.00 172.00   0.50    2.40    --  107.75  30.00-150.00  144
  7  \w     81.00 106.00   0.50    2.40    --  107.75 -94.00   0.00   50
  8  \w     81.00 106.00   0.50    2.40    --  107.75 -77.00  90.00   50
  9  \w     36.00  71.00   0.50    2.40    --  107.75 -61.00   0.00   70
 10  \w     39.00  75.00   0.50    2.40    --  107.75 -94.00   0.00   72
 11  \w     37.00  64.00   0.50    2.40    --  107.75 -61.00  30.00   54
 12  \w     35.00  67.00   0.50    2.40    --  107.75 -77.00  90.00   64
 13  \w     38.00 105.00   0.50    2.40    --  107.75 -77.00 120.00  134
 14  \w     35.00  62.00   0.50    2.40    --  107.75 -61.00 120.00   54
 15  \w     35.00  68.00   0.50    2.40    --  107.75 -61.00 150.00   66
 16  \w     35.00  60.00   0.50    2.40    --  107.75 -61.00  90.00   50
 17  \w     -6.00  19.00   0.50    0.90    --   47.20 -44.00 -72.00   50
 18  \w     -9.00  26.00   0.50    0.90    --   47.20 -19.00-180.00   70
 19  \w     36.00  61.00   0.50    2.40    --  107.75 -61.00-150.00   50
 20  \w     41.00  68.00   0.50    2.40    --  107.75 -61.00-180.00   54
 21  \w     37.00  70.00   0.50    2.40    --  107.75 -61.00 -90.00   66
 22  \w     38.00 105.00   0.50    2.40    --  107.75 -77.00 -90.00  134
 23  \w    -14.00  24.00   0.50    0.90    --   47.20 -19.00 120.00   76
 24  \w   -117.00 -35.00   0.50    0.90    --  -47.20 -44.00 -72.00  164
 25  \w    -69.00 -41.00   0.50    2.40    -- -106.00  61.00   0.00   56
 26  \w   -109.00 -58.00   0.50    2.40    -- -106.00 125.00 120.00  102
 27  \w   -104.00 -33.00   0.50    2.40    -- -106.00  77.00 120.00  142
 28  \w   -170.00 -96.00   0.50    2.40    -- -106.00 -44.00 -72.00  148
 29  \w   -148.00-113.00   0.50    2.40    -- -106.00-125.00  60.00   70
 30  \w   -176.00-114.00   0.50    2.40    -- -106.00 -61.00  30.00  124
 31  \w   -174.00 -98.00   0.50    2.40    -- -106.00 -45.00   0.00  152
 32  \w     53.00  78.00   0.50    0.90    --   47.20  44.00  77.00   50
 33  \w   -120.00 -89.00   0.50    0.90    --  -47.20 -37.00 120.00   62
 34  \w     45.00  84.00   0.50    0.90    --   47.20  37.00 -90.00   78
 35  \w     33.00  80.00   0.50    0.90    --   47.20  57.00-150.00   94
 36  \w    -20.00   6.00   0.50    0.90    --   47.20 -19.00 -60.00   52
 37  \w     82.00 120.00   0.50    0.90    --   47.20 125.00-180.00   76
 38  \w     26.00  82.00   0.50    0.90    --   47.20  77.00 150.00  112
 39  \w     95.00 120.00   0.50    0.90    --   47.20  37.00 -90.00   50
 40  \w   -104.00 -79.00   0.50    2.40    -- -106.00 -89.00-174.86   50
 41  \w   -140.00 -94.00   0.50    2.40    -- -106.00 -45.00 150.00   92
 42  \w   -110.00 -85.00   0.50    2.40    -- -106.00 -94.00  60.00   50
 43  \w   -176.00-150.00   0.50    2.40    -- -106.00 -77.00-180.00   52
 44  \w   -124.00 -94.00   0.50    2.40    -- -106.00 -49.00-138.21   60
 45  \w   -105.00 -79.00   0.50    2.40    -- -106.00 -91.00-145.78   52
 46  \w    -69.00 -43.00   0.50    2.40    -- -106.00  77.00  90.00   52
 47  \w   -121.00 -91.00   0.50    2.40    -- -106.00 -55.00-147.32   60
 48  \w   -113.00 -87.00   0.50    2.40    -- -106.00 -68.00-171.59   52
 49  \w   -114.00 -89.00   0.50    2.40    -- -106.00 -64.00-138.96   50
 50  \w   -110.00 -85.00   0.50    2.40    -- -106.00 -77.00  60.00   50
 51  \w   -164.00-126.00   0.50    2.40    -- -106.00 -63.00-153.94   76
 52  \w   -118.00 -90.00   0.50    2.40    -- -106.00 -63.00-153.94   56
 53  \w   -173.00-147.00   0.50    2.40    -- -106.00 -77.00-120.00   52
 54  \w   -108.00 -83.00   0.50    2.40    -- -106.00 -77.00-120.00   50
 55  \w   -174.00-148.00   0.50    2.40    -- -106.00 -55.00 141.35   52
 56  \w    -71.00 -46.00   0.50    2.40    -- -106.00  61.00  90.00   50
 57  \w   -119.00-106.50   0.50    2.40    -- -106.00 -48.00 162.73   25
;
_diffrn_measurement_device 'four-circle diffractometer'
_diffrn_measurement_device_type 'XtaLAB Synergy, Single source at home/near, HyPix'
_diffrn_measurement_method '\w scans'
_diffrn_orient_matrix_type 'CrysAlisPro convention (1999,Acta A55,543-557)'
_diffrn_orient_matrix_UB_11 0.0694024000
_diffrn_orient_matrix_UB_12 0.0403976000
_diffrn_orient_matrix_UB_13 0.0557162000
_diffrn_orient_matrix_UB_21 -0.1079862000
_diffrn_orient_matrix_UB_22 0.0016153000
_diffrn_orient_matrix_UB_23 0.0364202000
_diffrn_orient_matrix_UB_31 0.0431292000
_diffrn_orient_matrix_UB_32 -0.0609171000
_diffrn_orient_matrix_UB_33 0.0378692000
_diffrn_radiation_monochromator mirror
_diffrn_radiation_probe x-ray
_diffrn_radiation_type CuK\a
_diffrn_radiation_wavelength 1.54184
_diffrn_reflns_av_R_equivalents 0.0322
_diffrn_reflns_av_unetI/netI 0.0203
_diffrn_reflns_Laue_measured_fraction_full 1.000
_diffrn_reflns_Laue_measured_fraction_max 1.000
_diffrn_reflns_limit_h_max 14
_diffrn_reflns_limit_h_min -14
_diffrn_reflns_limit_k_max 25
_diffrn_reflns_limit_k_min -25
_diffrn_reflns_limit_l_max 24
_diffrn_reflns_limit_l_min -24
_diffrn_reflns_number 32341
_diffrn_reflns_point_group_measured_fraction_full 1.000
_diffrn_reflns_point_group_measured_fraction_max 1.000
_diffrn_reflns_theta_full 67.684
_diffrn_reflns_theta_max 69.994
_diffrn_reflns_theta_min 3.037
_diffrn_source 'micro-focus sealed X-ray tube'
_diffrn_source_type 'PhotonJet (Cu) X-ray Source'
_exptl_absorpt_coefficient_mu 3.310
_exptl_absorpt_correction_T_max 1.00000
_exptl_absorpt_correction_T_min 0.81686
_exptl_absorpt_correction_type multi-scan
_exptl_absorpt_process_details
;
CrysAlisPro 1.171.40.71a (Rigaku Oxford Diffraction, 2020)
Empirical absorption correction using spherical harmonics,
 implemented in SCALE3 ABSPACK scaling algorithm.
;
_exptl_crystal_colour 'clear blue'
_exptl_crystal_colour_lustre clear
_exptl_crystal_colour_primary blue
_exptl_crystal_density_diffrn 1.558
_exptl_crystal_description prism
_exptl_crystal_F_000 2360
_exptl_crystal_size_max 0.08
_exptl_crystal_size_mid 0.07
_exptl_crystal_size_min 0.04
_refine_diff_density_max 0.782
_refine_diff_density_min -0.618
_refine_diff_density_rms 0.065
_refine_ls_extinction_method none
_refine_ls_goodness_of_fit_ref 1.060
_refine_ls_hydrogen_treatment constr
_refine_ls_matrix_type full
_refine_ls_number_parameters 318
_refine_ls_number_reflns 4625
_refine_ls_number_restraints 0
_refine_ls_restrained_S_all 1.060
_refine_ls_R_factor_all 0.0309
_refine_ls_R_factor_gt 0.0296
_refine_ls_shift/su_max 0.000
_refine_ls_shift/su_mean 0.000
_refine_ls_structure_factor_coef Fsqd
_refine_ls_weighting_details 'w=1/[\s^2^(Fo^2^)+(0.0504P)^2^+7.2693P] where P=(Fo^2^+2Fc^2^)/3'
_refine_ls_weighting_scheme calc
_refine_ls_wR_factor_gt 0.0851
_refine_ls_wR_factor_ref 0.0861
_reflns_Friedel_coverage 0.000
_reflns_number_gt 4385
_reflns_number_total 4625
_reflns_threshold_expression 'I > 2\s(I)'
_cod_data_source_file 15501_YN-56.cif
_cod_data_source_block 15501_yn-56
_cod_database_code 1564849
_shelx_shelxl_version_number 2018/3
_chemical_oxdiff_formula 'Cu1 C19 H20 N4 O8 S2'
_shelx_space_group_comment
;
The symmetry employed for this shelxl refinement is uniquely defined
by the following loop, which should always be used as a source of
symmetry information in preference to the above space-group names.
They are only intended as comments.
;
_shelx_estimated_absorpt_t_max 0.879
_shelx_estimated_absorpt_t_min 0.778
_diffrn_oxdiff_digest_frames
;
016d5b882f3e15370110d5bbd2b30c31bf00029b8b1
;
_reflns_odcompleteness_completeness 99.73
_reflns_odcompleteness_iscentric 1
_reflns_odcompleteness_theta 74.33
_olex2_refinement_description
;
1. Fixed Uiso
 At 1.2 times of:
  All C(H) groups, All C(H,H) groups
2.a Secondary CH2 refined with riding coordinates:
 C15(H15A,H15B), C16(H16A,H16B), C17(H17A,H17B), C18(H18A,H18B), C1S(H1SA,
 H1SB), C2S(H2SA,H2SB), C3S(H3SA,H3SB), C4S(H4SA,H4SB)
2.b Aromatic/amide H refined with riding coordinates:
 C4(H4), C5(H5), C6(H6), C7(H7), C11(H11), C12(H12), C13(H13), C14(H14)
;
_olex2_submission_special_instructions 'No special instructions were received'
_oxdiff_exptl_absorpt_empirical_details
;
Empirical correction (ABSPACK) includes:
- Absorption correction using spherical harmonics
- Frame scaling
;
_oxdiff_exptl_absorpt_empirical_full_max 1.512
_oxdiff_exptl_absorpt_empirical_full_min 0.755

loop_
_space_group_symop_operation_xyz
'x, y, z'
'-x+1/2, y, -z'
'x+1/2, y+1/2, z+1/2'
'-x+1, y+1/2, -z+1/2'
'-x, -y, -z'
'x-1/2, -y, z'
'-x+1/2, -y+1/2, -z+1/2'
'x, -y+1/2, z+1/2'

loop_
_atom_site_label
_atom_site_type_symbol
_atom_site_fract_x
_atom_site_fract_y
_atom_site_fract_z
_atom_site_U_iso_or_equiv
_atom_site_adp_type
_atom_site_occupancy
_atom_site_site_symmetry_order
_atom_site_calc_flag
_atom_site_refinement_flags_posn
_atom_site_refinement_flags_adp
_atom_site_refinement_flags_occupancy
_atom_site_disorder_assembly
_atom_site_disorder_group
Cu1 Cu 0.250000 0.67588(2) 0.500000 0.01374(10) Uani 1 2 d S T P . .
Cu2 Cu 0.250000 0.80647(2) 0.500000 0.01418(10) Uani 1 2 d S T P . .
S1 S 0.35033(4) 0.63815(2) 0.36486(2) 0.01780(11) Uani 1 1 d . . . . .
S2 S 0.52281(4) 0.84512(2) 0.54201(2) 0.02020(12) Uani 1 1 d . . . . .
O1 O 0.250000 0.57579(8) 0.500000 0.0205(4) Uani 1 2 d S T P . .
O2 O 0.41454(10) 0.67926(6) 0.54178(6) 0.0172(2) Uani 1 1 d . . . . .
O3 O 0.50278(12) 0.88567(6) 0.59582(7) 0.0294(3) Uani 1 1 d . . . . .
O4 O 0.53295(12) 0.87430(7) 0.47964(7) 0.0292(3) Uani 1 1 d . . . . .
O5 O 0.250000 0.90624(8) 0.500000 0.0250(4) Uani 1 2 d S T P . .
O6 O 0.28022(11) 0.80347(6) 0.40769(6) 0.0183(3) Uani 1 1 d . . . . .
O7 O 0.25506(12) 0.59780(6) 0.33700(7) 0.0254(3) Uani 1 1 d . . . . .
O8 O 0.45269(11) 0.60853(6) 0.40083(6) 0.0235(3) Uani 1 1 d . . . . .
N1 N 0.30192(13) 0.69478(7) 0.41088(7) 0.0166(3) Uani 1 1 d . . . . .
N2 N 0.42220(12) 0.78788(7) 0.53072(7) 0.0169(3) Uani 1 1 d . . . . .
C1 C 0.47004(15) 0.73067(8) 0.54551(8) 0.0157(3) Uani 1 1 d . . . . .
C2 C 0.59866(15) 0.73225(8) 0.56755(8) 0.0174(3) Uani 1 1 d . . . . .
C3 C 0.64182(16) 0.79354(9) 0.56809(9) 0.0203(4) Uani 1 1 d . . . . .
C4 C 0.75922(17) 0.80740(9) 0.58612(11) 0.0269(4) Uani 1 1 d . . . . .
H4 H 0.787238 0.848819 0.586446 0.032 Uiso 1 1 calc R . . . .
C5 C 0.83395(17) 0.75606(10) 0.60387(11) 0.0291(4) Uani 1 1 d . . . . .
H5 H 0.913968 0.763393 0.616132 0.035 Uiso 1 1 calc R . . . .
C6 C 0.79192(17) 0.69441(10) 0.60369(10) 0.0267(4) Uani 1 1 d . . . . .
H6 H 0.844084 0.661217 0.615708 0.032 Uiso 1 1 calc R . . . .
C7 C 0.67277(16) 0.68147(9) 0.58579(9) 0.0212(4) Uani 1 1 d . . . . .
H7 H 0.644035 0.640235 0.586068 0.025 Uiso 1 1 calc R . . . .
C8 C 0.30931(15) 0.75228(8) 0.38347(9) 0.0162(3) Uani 1 1 d . . . . .
C9 C 0.36097(15) 0.75142(9) 0.32091(9) 0.0184(4) Uani 1 1 d . . . . .
C10 C 0.39049(16) 0.69053(9) 0.30432(9) 0.0199(4) Uani 1 1 d . . . . .
C11 C 0.44706(18) 0.67755(10) 0.25082(9) 0.0255(4) Uani 1 1 d . . . . .
H11 H 0.465945 0.636320 0.240029 0.031 Uiso 1 1 calc R . . . .
C12 C 0.47444(19) 0.72962(11) 0.21376(10) 0.0297(4) Uani 1 1 d . . . . .
H12 H 0.513775 0.722901 0.177676 0.036 Uiso 1 1 calc R . . . .
C13 C 0.44489(18) 0.79107(10) 0.22899(10) 0.0280(4) Uani 1 1 d . . . . .
H13 H 0.463958 0.824624 0.202915 0.034 Uiso 1 1 calc R . . . .
C14 C 0.38684(16) 0.80304(9) 0.28304(9) 0.0219(4) Uani 1 1 d . . . . .
H14 H 0.366134 0.844088 0.293429 0.026 Uiso 1 1 calc R . . . .
C15 C 0.15204(16) 0.53610(8) 0.47053(10) 0.0228(4) Uani 1 1 d . . . . .
H15A H 0.124810 0.548632 0.424923 0.027 Uiso 1 1 calc R . . . .
H15B H 0.087081 0.539162 0.495670 0.027 Uiso 1 1 calc R . . . .
C16 C 0.2006(3) 0.47028(11) 0.47340(19) 0.0652(10) Uani 1 1 d . . . . .
H16A H 0.141654 0.439966 0.482508 0.078 Uiso 1 1 calc R . . . .
H16B H 0.225904 0.459154 0.431531 0.078 Uiso 1 1 calc R . . . .
C17 C 0.23401(18) 0.94560(9) 0.55676(11) 0.0291(4) Uani 1 1 d . . . . .
H17A H 0.284601 0.931482 0.596571 0.035 Uiso 1 1 calc R . . . .
H17B H 0.153022 0.944319 0.564646 0.035 Uiso 1 1 calc R . . . .
C18 C 0.2671(3) 1.01151(11) 0.53759(13) 0.0507(7) Uani 1 1 d . . . . .
H18A H 0.350643 1.019029 0.550209 0.061 Uiso 1 1 calc R . . . .
H18B H 0.223684 1.043468 0.558115 0.061 Uiso 1 1 calc R . . . .
O1S O 0.6013(2) 0.57176(11) 0.68640(10) 0.0640(6) Uani 1 1 d . . . . .
C1S C 0.5285(3) 0.53076(14) 0.71769(15) 0.0541(7) Uani 1 1 d . . . . .
H1SA H 0.523473 0.489244 0.696864 0.065 Uiso 1 1 calc R . . . .
H1SB H 0.449822 0.548144 0.714867 0.065 Uiso 1 1 calc R . . . .
C2S C 0.5866(3) 0.52624(16) 0.78949(15) 0.0588(7) Uani 1 1 d . . . . .
H2SA H 0.564681 0.487481 0.810230 0.071 Uiso 1 1 calc R . . . .
H2SB H 0.567211 0.562438 0.815206 0.071 Uiso 1 1 calc R . . . .
C3S C 0.7161(3) 0.52608(17) 0.78168(15) 0.0612(8) Uani 1 1 d . . . . .
H3SA H 0.764589 0.542921 0.820956 0.073 Uiso 1 1 calc R . . . .
H3SB H 0.742803 0.483681 0.772951 0.073 Uiso 1 1 calc R . . . .
C4S C 0.7176(3) 0.5690(2) 0.72254(18) 0.0771(10) Uani 1 1 d . . . . .
H4SA H 0.743650 0.611109 0.737249 0.093 Uiso 1 1 calc R . . . .
H4SB H 0.771379 0.552458 0.694343 0.093 Uiso 1 1 calc R . . . .

loop_
_atom_site_aniso_label
_atom_site_aniso_U_11
_atom_site_aniso_U_22
_atom_site_aniso_U_33
_atom_site_aniso_U_23
_atom_site_aniso_U_13
_atom_site_aniso_U_12
Cu1 0.01214(18) 0.01354(18) 0.01523(18) 0.000 0.00106(13) 0.000
Cu2 0.01212(18) 0.01382(18) 0.01662(18) 0.000 0.00221(13) 0.000
S1 0.0174(2) 0.0184(2) 0.0177(2) -0.00135(15) 0.00305(16) 0.00081(15)
S2 0.0139(2) 0.0157(2) 0.0306(2) 0.00182(16) 0.00218(17) -0.00141(15)
O1 0.0153(8) 0.0134(8) 0.0305(9) 0.000 -0.0035(7) 0.000
O2 0.0156(6) 0.0154(6) 0.0200(6) 0.0001(4) 0.0011(5) -0.0011(4)
O3 0.0242(7) 0.0205(7) 0.0425(8) -0.0079(6) 0.0015(6) -0.0008(5)
O4 0.0204(7) 0.0263(7) 0.0414(8) 0.0138(6) 0.0063(6) 0.0008(5)
O5 0.0322(10) 0.0138(8) 0.0305(10) 0.000 0.0094(8) 0.000
O6 0.0184(6) 0.0182(6) 0.0186(6) 0.0014(5) 0.0036(5) 0.0012(5)
O7 0.0252(7) 0.0237(7) 0.0268(7) -0.0051(5) 0.0029(5) -0.0044(5)
O8 0.0215(6) 0.0242(7) 0.0248(6) 0.0022(5) 0.0035(5) 0.0057(5)
N1 0.0164(7) 0.0171(7) 0.0166(7) -0.0010(5) 0.0030(6) 0.0008(5)
N2 0.0136(7) 0.0159(7) 0.0210(7) 0.0005(6) 0.0018(6) -0.0014(5)
C1 0.0151(8) 0.0201(8) 0.0122(7) -0.0007(6) 0.0029(6) 0.0013(6)
C2 0.0151(8) 0.0213(8) 0.0159(8) -0.0012(6) 0.0027(6) -0.0006(7)
C3 0.0167(9) 0.0208(9) 0.0236(9) 0.0021(7) 0.0035(7) 0.0013(7)
C4 0.0184(9) 0.0241(10) 0.0373(11) 0.0018(8) 0.0014(8) -0.0041(7)
C5 0.0137(9) 0.0346(11) 0.0372(11) 0.0018(8) -0.0021(8) -0.0008(8)
C6 0.0199(9) 0.0274(10) 0.0313(10) 0.0017(8) -0.0012(8) 0.0060(7)
C7 0.0197(9) 0.0207(9) 0.0224(9) -0.0014(7) 0.0008(7) 0.0014(7)
C8 0.0104(8) 0.0207(8) 0.0169(8) 0.0008(6) -0.0003(6) -0.0008(6)
C9 0.0129(8) 0.0255(9) 0.0160(8) 0.0009(7) -0.0006(7) 0.0002(6)
C10 0.0153(8) 0.0254(9) 0.0181(8) 0.0018(7) -0.0001(7) -0.0002(7)
C11 0.0252(10) 0.0312(10) 0.0204(9) -0.0021(7) 0.0041(8) 0.0039(8)
C12 0.0284(10) 0.0429(12) 0.0192(9) 0.0022(8) 0.0086(8) 0.0033(9)
C13 0.0264(10) 0.0363(11) 0.0213(9) 0.0104(8) 0.0042(8) 0.0004(8)
C14 0.0182(9) 0.0266(9) 0.0204(9) 0.0042(7) 0.0009(7) 0.0009(7)
C15 0.0189(9) 0.0173(9) 0.0306(10) -0.0030(7) -0.0016(7) -0.0041(7)
C16 0.0455(15) 0.0191(11) 0.117(3) -0.0042(13) -0.0323(17) -0.0001(10)
C17 0.0270(10) 0.0198(9) 0.0407(12) -0.0107(8) 0.0061(9) -0.0015(7)
C18 0.079(2) 0.0192(11) 0.0482(15) -0.0030(10) -0.0100(13) -0.0050(11)
O1S 0.0709(14) 0.0658(13) 0.0542(12) 0.0174(10) 0.0059(10) 0.0080(11)
C1S 0.0629(18) 0.0409(14) 0.0565(16) 0.0038(12) 0.0028(14) 0.0085(13)
C2S 0.071(2) 0.0551(17) 0.0502(16) 0.0063(13) 0.0076(14) 0.0084(15)
C3S 0.069(2) 0.0683(19) 0.0438(15) 0.0015(14) 0.0016(14) 0.0127(16)
C4S 0.072(2) 0.092(3) 0.066(2) 0.028(2) 0.0065(17) 0.005(2)

loop_
_atom_type_symbol
_atom_type_description
_atom_type_scat_dispersion_real
_atom_type_scat_dispersion_imag
_atom_type_scat_source
C C 0.0181 0.0091 'International Tables Vol C Tables 4.2.6.8 and 6.1.1.4'
H H 0.0000 0.0000 'International Tables Vol C Tables 4.2.6.8 and 6.1.1.4'
Cu Cu -1.9646 0.5888 'International Tables Vol C Tables 4.2.6.8 and 6.1.1.4'
N N 0.0311 0.0180 'International Tables Vol C Tables 4.2.6.8 and 6.1.1.4'
O O 0.0492 0.0322 'International Tables Vol C Tables 4.2.6.8 and 6.1.1.4'
S S 0.3331 0.5567 'International Tables Vol C Tables 4.2.6.8 and 6.1.1.4'

loop_
_geom_angle_atom_site_label_1
_geom_angle_atom_site_label_2
_geom_angle_atom_site_label_3
_geom_angle
_geom_angle_site_symmetry_1
_geom_angle_site_symmetry_3
_geom_angle_publ_flag
O1 Cu1 Cu2 180.0 . . ?
O2 Cu1 Cu2 87.91(4) 2_556 . ?
O2 Cu1 Cu2 87.91(4) . . ?
O2 Cu1 O1 92.09(4) . . ?
O2 Cu1 O1 92.09(4) 2_556 . ?
O2 Cu1 O2 175.82(7) . 2_556 ?
O2 Cu1 N1 89.10(6) . . ?
O2 Cu1 N1 89.10(5) 2_556 2_556 ?
O2 Cu1 N1 90.08(5) . 2_556 ?
O2 Cu1 N1 90.08(5) 2_556 . ?
N1 Cu1 Cu2 78.70(4) 2_556 . ?
N1 Cu1 Cu2 78.70(4) . . ?
N1 Cu1 O1 101.30(4) 2_556 . ?
N1 Cu1 O1 101.30(4) . . ?
N1 Cu1 N1 157.40(8) 2_556 . ?
O5 Cu2 Cu1 180.0 . . ?
O6 Cu2 Cu1 88.15(4) 2_556 . ?
O6 Cu2 Cu1 88.15(4) . . ?
O6 Cu2 O5 91.85(4) . . ?
O6 Cu2 O5 91.85(4) 2_556 . ?
O6 Cu2 O6 176.30(7) 2_556 . ?
O6 Cu2 N2 90.31(6) . 2_556 ?
O6 Cu2 N2 88.97(6) 2_556 2_556 ?
O6 Cu2 N2 88.97(5) . . ?
O6 Cu2 N2 90.31(5) 2_556 . ?
N2 Cu2 Cu1 78.84(4) . . ?
N2 Cu2 Cu1 78.84(4) 2_556 . ?
N2 Cu2 O5 101.16(4) 2_556 . ?
N2 Cu2 O5 101.16(4) . . ?
N2 Cu2 N2 157.68(8) . 2_556 ?
O7 S1 N1 110.25(8) . . ?
O7 S1 C10 111.10(8) . . ?
O8 S1 O7 117.64(8) . . ?
O8 S1 N1 110.15(8) . . ?
O8 S1 C10 110.28(8) . . ?
N1 S1 C10 95.14(8) . . ?
O3 S2 N2 110.37(8) . . ?
O3 S2 C3 110.13(9) . . ?
O4 S2 O3 117.72(9) . . ?
O4 S2 N2 109.74(8) . . ?
O4 S2 C3 111.54(9) . . ?
N2 S2 C3 95.01(8) . . ?
C15 O1 Cu1 125.00(9) 2_556 . ?
C15 O1 Cu1 125.00(9) . . ?
C15 O1 C15 110.00(18) 2_556 . ?
C1 O2 Cu1 120.57(11) . . ?
C17 O5 Cu2 124.72(10) 2_556 . ?
C17 O5 Cu2 124.72(10) . . ?
C17 O5 C17 110.6(2) . 2_556 ?
C8 O6 Cu2 120.08(11) . . ?
S1 N1 Cu1 122.02(8) . . ?
C8 N1 Cu1 126.40(12) . . ?
C8 N1 S1 111.46(12) . . ?
S2 N2 Cu2 122.06(8) . . ?
C1 N2 Cu2 126.38(12) . . ?
C1 N2 S2 111.55(12) . . ?
O2 C1 N2 125.10(16) . . ?
O2 C1 C2 120.97(15) . . ?
N2 C1 C2 113.93(15) . . ?
C3 C2 C1 111.39(16) . . ?
C3 C2 C7 120.92(17) . . ?
C7 C2 C1 127.68(16) . . ?
C2 C3 S2 108.12(13) . . ?
C4 C3 S2 129.40(15) . . ?
C4 C3 C2 122.48(17) . . ?
C3 C4 H4 121.8 . . ?
C3 C4 C5 116.50(18) . . ?
C5 C4 H4 121.8 . . ?
C4 C5 H5 119.2 . . ?
C6 C5 C4 121.66(18) . . ?
C6 C5 H5 119.2 . . ?
C5 C6 H6 119.5 . . ?
C5 C6 C7 120.93(18) . . ?
C7 C6 H6 119.5 . . ?
C2 C7 C6 117.51(17) . . ?
C2 C7 H7 121.2 . . ?
C6 C7 H7 121.2 . . ?
O6 C8 N1 125.21(16) . . ?
O6 C8 C9 120.92(16) . . ?
N1 C8 C9 113.83(15) . . ?
C10 C9 C8 111.48(16) . . ?
C10 C9 C14 120.62(17) . . ?
C14 C9 C8 127.77(17) . . ?
C9 C10 S1 108.04(13) . . ?
C11 C10 S1 129.17(15) . . ?
C11 C10 C9 122.70(18) . . ?
C10 C11 H11 121.8 . . ?
C10 C11 C12 116.35(18) . . ?
C12 C11 H11 121.8 . . ?
C11 C12 H12 119.0 . . ?
C13 C12 C11 122.07(18) . . ?
C13 C12 H12 119.0 . . ?
C12 C13 H13 119.7 . . ?
C12 C13 C14 120.59(18) . . ?
C14 C13 H13 119.7 . . ?
C9 C14 C13 117.65(18) . . ?
C9 C14 H14 121.2 . . ?
C13 C14 H14 121.2 . . ?
O1 C15 H15A 110.8 . . ?
O1 C15 H15B 110.8 . . ?
O1 C15 C16 104.78(16) . . ?
H15A C15 H15B 108.9 . . ?
C16 C15 H15A 110.8 . . ?
C16 C15 H15B 110.8 . . ?
C15 C16 H16A 110.5 . . ?
C15 C16 H16B 110.5 . . ?
C16 C16 C15 106.05(17) 2_556 . ?
C16 C16 H16A 110.5 2_556 . ?
C16 C16 H16B 110.5 2_556 . ?
H16A C16 H16B 108.7 . . ?
O5 C17 H17A 110.8 . . ?
O5 C17 H17B 110.8 . . ?
O5 C17 C18 104.62(18) . . ?
H17A C17 H17B 108.9 . . ?
C18 C17 H17A 110.8 . . ?
C18 C17 H17B 110.8 . . ?
C17 C18 C18 102.91(15) . 2_556 ?
C17 C18 H18A 111.2 . . ?
C17 C18 H18B 111.2 . . ?
C18 C18 H18A 111.2 2_556 . ?
C18 C18 H18B 111.2 2_556 . ?
H18A C18 H18B 109.1 . . ?
C1S O1S C4S 108.4(2) . . ?
O1S C1S H1SA 110.7 . . ?
O1S C1S H1SB 110.7 . . ?
O1S C1S C2S 105.4(3) . . ?
H1SA C1S H1SB 108.8 . . ?
C2S C1S H1SA 110.7 . . ?
C2S C1S H1SB 110.7 . . ?
C1S C2S H2SA 111.5 . . ?
C1S C2S H2SB 111.5 . . ?
C1S C2S C3S 101.3(3) . . ?
H2SA C2S H2SB 109.3 . . ?
C3S C2S H2SA 111.5 . . ?
C3S C2S H2SB 111.5 . . ?
C2S C3S H3SA 111.3 . . ?
C2S C3S H3SB 111.3 . . ?
H3SA C3S H3SB 109.2 . . ?
C4S C3S C2S 102.2(3) . . ?
C4S C3S H3SA 111.3 . . ?
C4S C3S H3SB 111.3 . . ?
O1S C4S C3S 108.2(3) . . ?
O1S C4S H4SA 110.1 . . ?
O1S C4S H4SB 110.1 . . ?
C3S C4S H4SA 110.1 . . ?
C3S C4S H4SB 110.1 . . ?
H4SA C4S H4SB 108.4 . . ?

loop_
_geom_bond_atom_site_label_1
_geom_bond_atom_site_label_2
_geom_bond_distance
_geom_bond_site_symmetry_2
_geom_bond_publ_flag
Cu1 Cu2 2.7519(5) . ?
Cu1 O1 2.1089(17) . ?
Cu1 O2 1.9562(12) 2_556 ?
Cu1 O2 1.9562(12) . ?
Cu1 N1 2.0329(15) . ?
Cu1 N1 2.0329(15) 2_556 ?
Cu2 O5 2.1023(18) . ?
Cu2 O6 1.9624(12) . ?
Cu2 O6 1.9624(12) 2_556 ?
Cu2 N2 2.0243(14) 2_556 ?
Cu2 N2 2.0243(14) . ?
S1 O7 1.4347(13) . ?
S1 O8 1.4325(13) . ?
S1 N1 1.6643(15) . ?
S1 C10 1.7668(18) . ?
S2 O3 1.4348(15) . ?
S2 O4 1.4308(15) . ?
S2 N2 1.6638(15) . ?
S2 C3 1.7660(18) . ?
O1 C15 1.4579(19) 2_556 ?
O1 C15 1.4579(19) . ?
O2 C1 1.254(2) . ?
O5 C17 1.456(2) . ?
O5 C17 1.456(2) 2_556 ?
O6 C8 1.252(2) . ?
N1 C8 1.342(2) . ?
N2 C1 1.340(2) . ?
C1 C2 1.481(2) . ?
C2 C3 1.383(3) . ?
C2 C7 1.384(3) . ?
C3 C4 1.377(3) . ?
C4 H4 0.9300 . ?
C4 C5 1.395(3) . ?
C5 H5 0.9300 . ?
C5 C6 1.386(3) . ?
C6 H6 0.9300 . ?
C6 C7 1.392(3) . ?
C7 H7 0.9300 . ?
C8 C9 1.485(2) . ?
C9 C10 1.382(3) . ?
C9 C14 1.391(3) . ?
C10 C11 1.378(3) . ?
C11 H11 0.9300 . ?
C11 C12 1.394(3) . ?
C12 H12 0.9300 . ?
C12 C13 1.386(3) . ?
C13 H13 0.9300 . ?
C13 C14 1.394(3) . ?
C14 H14 0.9300 . ?
C15 H15A 0.9700 . ?
C15 H15B 0.9700 . ?
C15 C16 1.493(3) . ?
C16 C16 1.446(5) 2_556 ?
C16 H16A 0.9700 . ?
C16 H16B 0.9700 . ?
C17 H17A 0.9700 . ?
C17 H17B 0.9700 . ?
C17 C18 1.507(3) . ?
C18 C18 1.521(5) 2_556 ?
C18 H18A 0.9700 . ?
C18 H18B 0.9700 . ?
O1S C1S 1.420(4) . ?
O1S C4S 1.428(4) . ?
C1S H1SA 0.9700 . ?
C1S H1SB 0.9700 . ?
C1S C2S 1.515(4) . ?
C2S H2SA 0.9700 . ?
C2S H2SB 0.9700 . ?
C2S C3S 1.523(5) . ?
C3S H3SA 0.9700 . ?
C3S H3SB 0.9700 . ?
C3S C4S 1.507(4) . ?
C4S H4SA 0.9700 . ?
C4S H4SB 0.9700 . ?

loop_
_geom_torsion_atom_site_label_1
_geom_torsion_atom_site_label_2
_geom_torsion_atom_site_label_3
_geom_torsion_atom_site_label_4
_geom_torsion
_geom_torsion_site_symmetry_1
_geom_torsion_site_symmetry_2
_geom_torsion_site_symmetry_3
_geom_torsion_site_symmetry_4
_geom_torsion_publ_flag
Cu1 O1 C15 C16 171.12(18) . . . . ?
Cu1 O2 C1 N2 9.4(2) . . . . ?
Cu1 O2 C1 C2 -170.62(11) . . . . ?
Cu1 N1 C8 O6 -3.2(3) . . . . ?
Cu1 N1 C8 C9 174.44(11) . . . . ?
Cu2 O5 C17 C18 167.96(13) . . . . ?
Cu2 O6 C8 N1 12.9(2) . . . . ?
Cu2 O6 C8 C9 -164.61(12) . . . . ?
Cu2 N2 C1 O2 0.8(2) . . . . ?
Cu2 N2 C1 C2 -179.19(11) . . . . ?
S1 N1 C8 O6 -179.22(14) . . . . ?
S1 N1 C8 C9 -1.56(18) . . . . ?
S1 C10 C11 C12 -175.78(15) . . . . ?
S2 N2 C1 O2 179.68(13) . . . . ?
S2 N2 C1 C2 -0.31(18) . . . . ?
S2 C3 C4 C5 -179.19(16) . . . . ?
O1 C15 C16 C16 23.9(4) . . . 2_556 ?
O2 C1 C2 C3 -179.94(15) . . . . ?
O2 C1 C2 C7 0.4(3) . . . . ?
O3 S2 N2 Cu2 65.66(11) . . . . ?
O3 S2 N2 C1 -113.27(13) . . . . ?
O3 S2 C3 C2 113.51(13) . . . . ?
O3 S2 C3 C4 -67.0(2) . . . . ?
O4 S2 N2 Cu2 -65.66(11) . . . . ?
O4 S2 N2 C1 115.40(13) . . . . ?
O4 S2 C3 C2 -113.86(14) . . . . ?
O4 S2 C3 C4 65.6(2) . . . . ?
O5 C17 C18 C18 30.9(3) . . . 2_556 ?
O6 C8 C9 C10 177.84(16) . . . . ?
O6 C8 C9 C14 2.0(3) . . . . ?
O7 S1 N1 Cu1 71.09(11) . . . . ?
O7 S1 N1 C8 -112.71(13) . . . . ?
O7 S1 C10 C9 112.09(13) . . . . ?
O7 S1 C10 C11 -71.24(19) . . . . ?
O8 S1 N1 Cu1 -60.36(11) . . . . ?
O8 S1 N1 C8 115.84(13) . . . . ?
O8 S1 C10 C9 -115.64(13) . . . . ?
O8 S1 C10 C11 61.0(2) . . . . ?
N1 S1 C10 C9 -1.94(14) . . . . ?
N1 S1 C10 C11 174.73(18) . . . . ?
N1 C8 C9 C10 0.1(2) . . . . ?
N1 C8 C9 C14 -175.78(17) . . . . ?
N2 S2 C3 C2 -0.33(14) . . . . ?
N2 S2 C3 C4 179.15(19) . . . . ?
N2 C1 C2 C3 0.1(2) . . . . ?
N2 C1 C2 C7 -179.63(17) . . . . ?
C1 C2 C3 S2 0.20(18) . . . . ?
C1 C2 C3 C4 -179.32(17) . . . . ?
C1 C2 C7 C6 178.81(17) . . . . ?
C2 C3 C4 C5 0.2(3) . . . . ?
C3 S2 N2 Cu2 179.31(10) . . . . ?
C3 S2 N2 C1 0.37(13) . . . . ?
C3 C2 C7 C6 -0.9(3) . . . . ?
C3 C4 C5 C6 -0.3(3) . . . . ?
C4 C5 C6 C7 -0.1(3) . . . . ?
C5 C6 C7 C2 0.7(3) . . . . ?
C7 C2 C3 S2 179.92(14) . . . . ?
C7 C2 C3 C4 0.4(3) . . . . ?
C8 C9 C10 S1 1.34(18) . . . . ?
C8 C9 C10 C11 -175.59(17) . . . . ?
C8 C9 C14 C13 174.45(17) . . . . ?
C9 C10 C11 C12 0.4(3) . . . . ?
C10 S1 N1 Cu1 -174.17(9) . . . . ?
C10 S1 N1 C8 2.02(13) . . . . ?
C10 C9 C14 C13 -1.1(3) . . . . ?
C10 C11 C12 C13 -1.0(3) . . . . ?
C11 C12 C13 C14 0.6(3) . . . . ?
C12 C13 C14 C9 0.5(3) . . . . ?
C14 C9 C10 S1 177.53(14) . . . . ?
C14 C9 C10 C11 0.6(3) . . . . ?
C15 O1 C15 C16 -8.88(18) 2_556 . . . ?
C17 O5 C17 C18 -12.04(13) 2_556 . . . ?
O1S C1S C2S C3S -37.4(3) . . . . ?
C1S O1S C4S C3S -2.8(4) . . . . ?
C1S C2S C3S C4S 34.2(3) . . . . ?
C2S C3S C4S O1S -20.6(4) . . . . ?
C4S O1S C1S C2S 25.5(3) . . . . ?
